data_9012788
loop_
_publ_author_name
'Huynen, A. M.'
'Piret-Meunier J'
'Van Meerssche, M.'

_publ_section_title
;
 Structure de la kasolite
;
_journal_name_full 'Academie Royale de Belgique, Classe des Sciences: Bulletin'
_journal_page_first 192
_journal_page_last 201
_journal_volume 49
_journal_year 1963
_chemical_formula_sum 'O6 Pb Si U'
_chemical_name_mineral Kasolite
_space_group_IT_number 14
_symmetry_space_group_name_Hall '-P 2ybc'
_symmetry_space_group_name_H-M 'P 1 21/c 1'
_cell_angle_alpha 90
_cell_angle_beta 104
_cell_angle_gamma 90
_cell_length_a 6.66
_cell_length_b 6.96
_cell_length_c 13.23
_cell_formula_units_Z 4
_cell_volume 595.042
_database_code_amcsd 0011895
_exptl_crystal_density_diffrn 6.355
_cod_original_formula_sum 'Pb U Si O6'
_cod_database_code 9012788

loop_
_space_group_symop_operation_xyz
x,y,z
x,1/2-y,1/2+z
-x,1/2+y,1/2-z
-x,-y,-z

loop_
_atom_site_label
_atom_site_fract_x
_atom_site_fract_y
_atom_site_fract_z
Pb 0.07400 0.56500 0.38500
U 0.47700 0.25000 0.17100
Si 0.43000 0.75000 0.08000
O1 0.21000 0.25000 0.18000
O2 0.26000 0.75000 0.32000
O3 0.18000 0.75000 0.03000
O4 0.48000 0.25000 0.02000
O5 0.50000 0.94000 0.15000
O6 0.50000 0.56000 0.15000

loop_
_cod_related_entry_id
_cod_related_entry_database
_cod_related_entry_code
1 AMCSD 0011895
